data_7715708
loop_
_publ_author_name
'Bai, Xue'
'Zhu, Maochun'
'Liu, Yifei'
'Xing, Min'
'Ji, Xiaoying'
'Zhang, Ange'
'Yang, Yanli'
'Lu, Ying'
'Liu, Shuxia'

_publ_section_title
;
 Effective oxygen activation on polyoxometalate-based hybrids for
 epoxidation of alkenes.
;
_journal_issue 16
_journal_name_full 'Dalton transactions (Cambridge, England : 2003)'
_journal_page_first 6875
_journal_page_last 6880
_journal_paper_doi 10.1039/d4dt00530a
_journal_volume 53
_journal_year 2024
_chemical_formula_moiety '2(O40 P W12), C36 H40 Mn2 N28 O6, 7(H2 O)'
_chemical_formula_sum 'C36 H56 Mn2 N28 O93 P2 W24'
_chemical_formula_weight 6953.30
_space_group_crystal_system monoclinic
_space_group_IT_number 14
_space_group_name_Hall '-P 2ybc'
_space_group_name_H-M_alt 'P 1 21/c 1'
_atom_sites_solution_hydrogens mixed
_atom_sites_solution_primary dual
_audit_creation_date 2024-01-13
_audit_creation_method
;
Olex2 1.5
(compiled 2021.11.18 svn.ra9532c28 for OlexSys, GUI svn.r6427)
;
_audit_update_record
;
2024-01-22 deposited with the CCDC.	2024-04-03 downloaded from the CCDC.
;
_cell_angle_alpha 90
_cell_angle_beta 93.494(2)
_cell_angle_gamma 90
_cell_formula_units_Z 2
_cell_length_a 13.1218(3)
_cell_length_b 18.3926(4)
_cell_length_c 23.5962(6)
_cell_measurement_reflns_used 10495
_cell_measurement_temperature 297
_cell_measurement_theta_max 28.6490
_cell_measurement_theta_min 2.5170
_cell_volume 5684.2(2)
_computing_cell_refinement 'CrysAlisPro 1.171.42.85a (Rigaku OD, 2023)'
_computing_data_collection 'CrysAlisPro 1.171.42.85a (Rigaku OD, 2023)'
_computing_data_reduction 'CrysAlisPro 1.171.42.85a (Rigaku OD, 2023)'
_computing_molecular_graphics 'Olex2 1.5 (Dolomanov et al., 2009)'
_computing_publication_material 'Olex2 1.5 (Dolomanov et al., 2009)'
_computing_structure_refinement 'SHELXL 2018/1 (Sheldrick, 2015)'
_computing_structure_solution 'SHELXT  (Sheldrick, 2015)'
_diffrn_ambient_temperature 293
_diffrn_detector 'CCD plate'
_diffrn_measured_fraction_theta_full 0.999
_diffrn_measured_fraction_theta_max 0.999
_diffrn_measurement_details
;
List of Runs (angles in degrees, time in seconds):

  # Type    Start    End  Width  t~exp~   \w     \q     \k     \f   Frames
#--------------------------------------------------------------------------
  1  \w    -82.82  13.18   1.20    8.00    --   -4.01 -59.25  20.08   80
  2  \w    -82.82  13.18   1.20    8.00    --   -4.01 -59.25 164.08   80
  3  \w    -82.82  13.18   1.20    8.00    --   -4.01 -59.25  92.08   80
  4  \w    -82.82  13.18   1.20    8.00    --   -4.01 -59.25 -51.92   80
;
_diffrn_measurement_device 'abstract diffractometer'
_diffrn_measurement_device_type 'Saxi-CrysAlisPro-abstract goniometer imported SAXI images'
_diffrn_measurement_method '\w scans'
_diffrn_orient_matrix_type 'CrysAlisPro convention (1999,Acta A55,543-557)'
_diffrn_orient_matrix_UB_11 0.0000964000
_diffrn_orient_matrix_UB_12 0.0302333000
_diffrn_orient_matrix_UB_13 0.0186404000
_diffrn_orient_matrix_UB_21 -0.0111211000
_diffrn_orient_matrix_UB_22 0.0234355000
_diffrn_orient_matrix_UB_23 -0.0234405000
_diffrn_orient_matrix_UB_31 -0.0530248000
_diffrn_orient_matrix_UB_32 -0.0048680000
_diffrn_orient_matrix_UB_33 0.0030743000
_diffrn_radiation_monochromator graphite
_diffrn_radiation_probe x-ray
_diffrn_radiation_type 'Mo K\a'
_diffrn_radiation_wavelength 0.71073
_diffrn_reflns_av_R_equivalents 0.0775
_diffrn_reflns_av_unetI/netI 0.0511
_diffrn_reflns_Laue_measured_fraction_full 0.999
_diffrn_reflns_Laue_measured_fraction_max 0.999
_diffrn_reflns_limit_h_max 16
_diffrn_reflns_limit_h_min -15
_diffrn_reflns_limit_k_max 23
_diffrn_reflns_limit_k_min -23
_diffrn_reflns_limit_l_max 29
_diffrn_reflns_limit_l_min -29
_diffrn_reflns_number 83380
_diffrn_reflns_point_group_measured_fraction_full 0.999
_diffrn_reflns_point_group_measured_fraction_max 0.999
_diffrn_reflns_theta_full 25.242
_diffrn_reflns_theta_max 26.499
_diffrn_reflns_theta_min 2.395
_diffrn_source 'fine-focus sealed X-ray tube'
_diffrn_source_type 'Enhance (Mo) X-ray Source'
_exptl_absorpt_coefficient_mu 24.534
_exptl_absorpt_correction_T_max 0.02549
_exptl_absorpt_correction_T_min 0.00609
_exptl_absorpt_correction_type sphere
_exptl_absorpt_process_details
;
CrysAlisPro 1.171.42.85a (Rigaku Oxford Diffraction, 2023)
Spherical absorption correction
using equivalent radius and absorption coefficient.
Empirical absorption correction using spherical harmonics,
implemented in SCALE3 ABSPACK scaling algorithm.
;
_exptl_crystal_colour yellow
_exptl_crystal_colour_primary yellow
_exptl_crystal_density_diffrn 4.061
_exptl_crystal_description prism
_exptl_crystal_F_000 6132
_exptl_crystal_size_max 0.15
_exptl_crystal_size_mid 0.1
_exptl_crystal_size_min 0.08
_exptl_crystal_size_rad 0.400
_refine_diff_density_max 2.298
_refine_diff_density_min -2.060
_refine_diff_density_rms 0.316
_refine_ls_extinction_method none
_refine_ls_goodness_of_fit_ref 1.034
_refine_ls_hydrogen_treatment constr
_refine_ls_matrix_type full
_refine_ls_number_parameters 851
_refine_ls_number_reflns 11775
_refine_ls_number_restraints 133
_refine_ls_restrained_S_all 1.029
_refine_ls_R_factor_all 0.0688
_refine_ls_R_factor_gt 0.0497
_refine_ls_shift/su_max 0.001
_refine_ls_shift/su_mean 0.000
_refine_ls_structure_factor_coef Fsqd
_refine_ls_weighting_details 'w=1/[\s^2^(Fo^2^)+(0.0372P)^2^+118.6884P] where P=(Fo^2^+2Fc^2^)/3'
_refine_ls_weighting_scheme calc
_refine_ls_wR_factor_gt 0.1087
_refine_ls_wR_factor_ref 0.1237
_reflns_Friedel_coverage 0.000
_reflns_number_gt 9059
_reflns_number_total 11775
_reflns_threshold_expression 'I > 2\s(I)'
_cod_data_source_file d4dt00530a2.cif
_cod_data_source_block 2
_cod_depositor_comments 'Adding full bibliography for 7715708--7715709.cif.'
_cod_database_code 7715708
_shelx_shelxl_version_number 2018/1
_chemical_oxdiff_formula 'C11 H10 N O'
_shelx_space_group_comment
;
The symmetry employed for this shelxl refinement is uniquely defined
by the following loop, which should always be used as a source of
symmetry information in preference to the above space-group names.
They are only intended as comments.
;
_shelx_estimated_absorpt_t_max 0.244
_shelx_estimated_absorpt_t_min 0.120
_olex2_refinement_description
;
1. Fixed Uiso
 At 1.2 times of:
  All C(H) groups
 At 1.5 times of:
  All O(H,H) groups
2. Restrained distances
 Mn1-H2A \\sim Mn1-H2B
 with sigma of 0.02
3. Uiso/Uaniso restraints and constraints
P1 \\sim O9 \\sim O9A \\sim O17 \\sim O17A \\sim O35 \\sim O35A \\sim O37 \\sim
O37A \\sim O38: within 2A with sigma of 0.01 and sigma for terminal atoms of
0.02 within 2A
Uanis(O23) \\sim Ueq: with sigma of 0.01 and sigma for terminal atoms of 0.02
Uanis(O45) \\sim Ueq: with sigma of 0.01 and sigma for terminal atoms of 0.02
4. Others
 Sof(O9A)=Sof(O17A)=Sof(O35A)=Sof(O37A)=1-FVAR(1)
 Sof(O9)=Sof(O17)=Sof(O35)=Sof(O37)=FVAR(1)
 Fixed Sof: O23(0.5) H23A(0.5) H23B(0.5)
5.a Riding coordinates:
 O2(H2A,H2B), O41(H41A,H41B), O43(H43A,H43B), O11(H11A,H11B), O23(H23A,H23B),
 O25(H25A,H25B), O45(H45A,H45B)
5.b Aromatic/amide H refined with riding coordinates:
 C12(H12), C8(H8), C10(H10), C2(H2), C17(H17), C11(H11), C1(H1), C3(H3),
 C7(H7), C13(H13), C14(H14), C19(H19), C21(H21), C22(H22)
5.c Fitted hexagon refined as free rotating group:
 N1(C12,C4,C8,C6,C10), N20(C2,C9,C17,C23,C11)
;
_olex2_submission_special_instructions 'No special instructions were received'
_oxdiff_exptl_absorpt_empirical_details
;
Empirical correction (ABSPACK) includes:
- Absorption correction using spherical harmonics
- Frame scaling
- Detector area scaling
;
_oxdiff_exptl_absorpt_empirical_full_max 2.564
_oxdiff_exptl_absorpt_empirical_full_min 0.446

loop_
_space_group_symop_operation_xyz
'x, y, z'
'-x, y+1/2, -z+1/2'
'-x, -y, -z'
'x, -y-1/2, z-1/2'

loop_
_atom_site_label
_atom_site_type_symbol
_atom_site_fract_x
_atom_site_fract_y
_atom_site_fract_z
_atom_site_U_iso_or_equiv
_atom_site_adp_type
_atom_site_occupancy
_atom_site_site_symmetry_order
_atom_site_calc_flag
_atom_site_refinement_flags_posn
_atom_site_refinement_flags_adp
_atom_site_refinement_flags_occupancy
_atom_site_disorder_assembly
_atom_site_disorder_group
W1 W 0.91253(5) 0.54166(3) 0.73840(3) 0.03986(15) Uani 1 1 d . . . . .
W2 W 0.67232(5) 0.40452(4) 0.92799(3) 0.04503(16) Uani 1 1 d . . . . .
W3 W 0.71772(5) 0.24004(3) 0.76286(3) 0.04532(16) Uani 1 1 d . . . . .
W4 W 0.75305(5) 0.45659(3) 0.63529(3) 0.04088(15) Uani 1 1 d . . . . .
W5 W 0.49241(5) 0.51341(4) 0.83908(3) 0.04713(17) Uani 1 1 d . . . . .
W6 W 0.92652(5) 0.35433(4) 0.72011(3) 0.04105(15) Uani 1 1 d . . . . .
W7 W 0.53117(5) 0.53843(4) 0.69597(3) 0.04433(16) Uani 1 1 d . . . . .
W8 W 0.54518(5) 0.34174(4) 0.67749(3) 0.04245(15) Uani 1 1 d . . . . .
W9 W 0.87027(5) 0.51640(4) 0.88831(3) 0.04685(16) Uani 1 1 d . . . . .
W10 W 0.69051(6) 0.62344(3) 0.79865(3) 0.04678(17) Uani 1 1 d . . . . .
W11 W 0.88576(5) 0.32915(4) 0.86993(3) 0.04973(18) Uani 1 1 d . . . . .
W12 W 0.50529(5) 0.31626(4) 0.82039(3) 0.04531(16) Uani 1 1 d . . . . .
P1 P 0.7088(2) 0.43134(17) 0.78117(14) 0.0249(6) Uani 1 1 d . U . . .
O1 O 0.4519(10) 0.5345(8) 0.7621(5) 0.065(4) Uani 1 1 d . . . . .
O3 O 0.3896(10) 0.5424(7) 0.8719(6) 0.063(3) Uani 1 1 d . . . . .
O4 O 0.9807(9) 0.4513(6) 0.7276(5) 0.055(3) Uani 1 1 d . . . . .
O5 O 0.9714(9) 0.2738(8) 0.9048(6) 0.063(3) Uani 1 1 d . . . . .
O6 O 0.5992(10) 0.2413(8) 0.8064(6) 0.064(3) Uani 1 1 d . . . . .
O7 O 0.4078(10) 0.2711(8) 0.8465(7) 0.077(4) Uani 1 1 d . . . . .
O8 O 0.5000(9) 0.4392(6) 0.6829(6) 0.060(3) Uani 1 1 d . . . . .
O9 O 0.7603(9) 0.4255(6) 0.8400(5) 0.035(2) Uani 0.780(8) 1 d . U P A 1
O9A O 0.624(3) 0.417(2) 0.8247(17) 0.030(3) Uani 0.220(8) 1 d . U P A 2
O10 O 0.4629(10) 0.4147(6) 0.8231(6) 0.060(3) Uani 1 1 d . . . . .
O12 O 0.5905(10) 0.3375(7) 0.8859(6) 0.066(4) Uani 1 1 d . . . . .
O13 O 0.7946(10) 0.2655(8) 0.8299(6) 0.068(4) Uani 1 1 d . . . . .
O14 O 0.9426(10) 0.3477(8) 0.7999(5) 0.064(4) Uani 1 1 d . . . . .
O15 O 0.9358(10) 0.4238(8) 0.8944(7) 0.071(4) Uani 1 1 d . . . . .
O16 O 0.4516(11) 0.5812(8) 0.6488(6) 0.070(4) Uani 1 1 d . . . . .
O17 O 0.7909(9) 0.4437(6) 0.7379(5) 0.030(2) Uani 0.780(8) 1 d . U P A 1
O17A O 0.782(3) 0.363(2) 0.7820(17) 0.031(3) Uani 0.220(8) 1 d . U P A 2
O18 O 0.8246(9) 0.2834(7) 0.7238(5) 0.059(3) Uani 1 1 d . . . . .
O19 O 0.9466(12) 0.5655(9) 0.9331(6) 0.082(5) Uani 1 1 d . . . . .
O20 O 0.6027(10) 0.6205(8) 0.7314(6) 0.066(4) Uani 1 1 d . . . . .
O21 O 0.6389(12) 0.3922(8) 0.9945(6) 0.076(4) Uani 1 1 d . . . . .
O22 O 0.6292(9) 0.2594(7) 0.6967(6) 0.059(3) Uani 1 1 d . . . . .
O24 O 0.9309(10) 0.5278(7) 0.8174(5) 0.059(3) Uani 1 1 d . . . . .
O26 O 0.5727(11) 0.6014(8) 0.8402(6) 0.070(4) Uani 1 1 d . . . . .
O27 O 0.4721(10) 0.3078(8) 0.6223(6) 0.066(4) Uani 1 1 d . . . . .
O28 O 0.8482(9) 0.5288(6) 0.6638(6) 0.059(3) Uani 1 1 d . . . . .
O29 O 0.7728(10) 0.4803(7) 0.9397(6) 0.067(4) Uani 1 1 d . . . . .
O30 O 0.7370(12) 0.1510(7) 0.7554(7) 0.077(4) Uani 1 1 d . . . . .
O31 O 0.7832(10) 0.3394(7) 0.9250(6) 0.066(4) Uani 1 1 d . . . . .
O32 O 0.8021(10) 0.6028(7) 0.7538(5) 0.058(3) Uani 1 1 d . . . . .
O33 O 0.7591(10) 0.4677(7) 0.5642(5) 0.058(3) Uani 1 1 d . . . . .
O34 O 1.0292(9) 0.3105(7) 0.6977(6) 0.062(3) Uani 1 1 d . . . . .
O35 O 0.6372(9) 0.4975(6) 0.7800(5) 0.031(2) Uani 0.780(8) 1 d . U P A 1
O35A O 0.773(3) 0.496(2) 0.7961(17) 0.031(3) Uani 0.220(8) 1 d . U P A 2
O36 O 0.5804(10) 0.4793(7) 0.8997(6) 0.068(4) Uani 1 1 d . . . . .
O37 O 0.6470(9) 0.3637(6) 0.7670(5) 0.033(2) Uani 0.780(8) 1 d . U P A 1
O37A O 0.654(3) 0.437(2) 0.7264(18) 0.031(3) Uani 0.220(8) 1 d . U P A 2
O38 O 0.4682(10) 0.3181(7) 0.7411(5) 0.061(3) Uani 1 1 d . . . . .
O39 O 1.0051(9) 0.6018(7) 0.7255(6) 0.061(3) Uani 1 1 d . . . . .
O40 O 0.6475(9) 0.5207(6) 0.6527(6) 0.057(3) Uani 1 1 d . . . . .
O42 O 0.7007(11) 0.7132(7) 0.8105(6) 0.065(3) Uani 1 1 d . . . . .
O44 O 0.6586(9) 0.3800(6) 0.6404(6) 0.057(3) Uani 1 1 d . . . . .
O46 O 0.8606(9) 0.3869(6) 0.6494(6) 0.057(3) Uani 1 1 d . . . . .
O47 O 0.7718(10) 0.5852(7) 0.8607(6) 0.065(4) Uani 1 1 d . . . . .
Mn1 Mn 0.2291(2) 0.30501(15) 0.50457(11) 0.0504(6) Uani 1 1 d D . . . .
O2 O 0.1126(11) 0.3820(8) 0.4805(6) 0.074(4) Uani 1 1 d . . . . .
H2A H 0.069721 0.376840 0.452298 0.111 Uiso 1 1 d DR U . . .
H2B H 0.081921 0.408210 0.503728 0.111 Uiso 1 1 d DR U . . .
O41 O 0.3230(13) 0.2200(9) 0.5498(7) 0.094(5) Uani 1 1 d . . . . .
H41A H 0.342815 0.180697 0.533804 0.142 Uiso 1 1 d R U . . .
H41B H 0.327155 0.217637 0.586984 0.142 Uiso 1 1 d R U . . .
O43 O 0.1189(14) 0.2367(10) 0.5477(10) 0.127(8) Uani 1 1 d . . . . .
H43A H 0.058817 0.246227 0.554781 0.191 Uiso 1 1 d R U . . .
H43B H 0.116567 0.192967 0.558391 0.191 Uiso 1 1 d R U . . .
N1 N 0.1896(7) 0.5074(4) 0.7987(4) 0.043(3) Uani 1 1 d G . . . .
C12 C 0.1827(8) 0.4473(5) 0.8340(3) 0.045(4) Uani 1 1 d G . . . .
H12 H 0.168535 0.453649 0.871783 0.054 Uiso 1 1 calc R U . . .
C4 C 0.1970(8) 0.3778(4) 0.8127(4) 0.043(3) Uani 1 1 d G . . . .
C8 C 0.2182(8) 0.3684(4) 0.7562(4) 0.045(4) Uani 1 1 d G . . . .
H8 H 0.227719 0.321880 0.741985 0.054 Uiso 1 1 calc R U . . .
C6 C 0.2250(7) 0.4285(5) 0.7209(3) 0.035(3) Uani 1 1 d G . . . .
C10 C 0.2107(8) 0.4980(4) 0.7421(4) 0.048(4) Uani 1 1 d G . . . .
H10 H 0.215347 0.538163 0.718494 0.057 Uiso 1 1 calc R U . . .
N2 N 0.3782(11) 0.3483(9) 0.4759(7) 0.059(4) Uani 1 1 d . . . . .
N4 N 0.2404(10) 0.4216(7) 0.6643(6) 0.044(3) Uani 1 1 d . . . . .
N5 N 0.5451(10) 0.3450(7) 0.4785(6) 0.044(3) Uani 1 1 d . . . . .
N6 N 0.1926(10) 0.3185(7) 0.8482(6) 0.044(3) Uani 1 1 d . . . . .
N7 N 0.2503(12) 0.3788(8) 0.5782(6) 0.057(4) Uani 1 1 d . . . . .
N8 N 0.8408(11) 0.1308(7) 0.6423(6) 0.048(3) Uani 1 1 d . . . . .
N9 N 0.8231(10) 0.2156(7) 0.5785(6) 0.042(3) Uani 1 1 d . . . . .
N10 N 0.2538(14) 0.4798(8) 0.6316(7) 0.064(4) Uani 1 1 d . . . . .
N11 N 0.1816(11) 0.2499(8) 0.8258(6) 0.053(4) Uani 1 1 d . . . . .
N15 N 0.5216(11) 0.4183(8) 0.4812(7) 0.060(4) Uani 1 1 d . . . . .
N16 N 0.9220(10) 0.2220(7) 0.5996(6) 0.044(3) Uani 1 1 d . . . . .
N18 N 0.2073(12) 0.2458(9) 0.9203(7) 0.059(4) Uani 1 1 d . . . . .
N20 N 0.8183(7) 0.3405(5) 0.4577(4) 0.050(3) Uani 1 1 d G . . . .
C2 C 0.7147(7) 0.3555(5) 0.4493(4) 0.054(4) Uani 1 1 d G . . . .
H2 H 0.691483 0.386517 0.420212 0.065 Uiso 1 1 calc R U . . .
C9 C 0.6456(5) 0.3241(6) 0.4845(4) 0.047(4) Uani 1 1 d G . . . .
C17 C 0.6803(7) 0.2777(5) 0.5280(4) 0.045(4) Uani 1 1 d G . . . .
H17 H 0.634108 0.256715 0.551496 0.054 Uiso 1 1 calc R U . . .
C23 C 0.7839(7) 0.2627(5) 0.5364(4) 0.040(3) Uani 1 1 d G . . . .
C11 C 0.8529(5) 0.2941(6) 0.5012(4) 0.050(4) Uani 1 1 d G . . . .
H11 H 0.922284 0.284073 0.506855 0.060 Uiso 1 1 calc R U . . .
C1 C 0.9265(16) 0.1700(10) 0.6384(8) 0.061(5) Uani 1 1 d . . . . .
H1 H 0.985283 0.161126 0.661380 0.073 Uiso 1 1 calc R U . . .
C3 C 0.1901(14) 0.2098(10) 0.8717(9) 0.058(5) Uani 1 1 d . . . . .
H3 H 0.184379 0.159435 0.870399 0.070 Uiso 1 1 calc R U . . .
C7 C 0.4601(15) 0.3049(11) 0.4765(9) 0.062(5) Uani 1 1 d . . . . .
H7 H 0.458110 0.254395 0.475602 0.074 Uiso 1 1 calc R U . . .
C13 C 0.2073(14) 0.3139(9) 0.9047(8) 0.053(4) Uani 1 1 d . . . . .
H13 H 0.216245 0.353248 0.929201 0.063 Uiso 1 1 calc R U . . .
C14 C 0.2372(14) 0.3615(9) 0.6310(7) 0.049(4) Uani 1 1 d . . . . .
H14 H 0.226984 0.314412 0.643980 0.059 Uiso 1 1 calc R U . . .
C19 C 0.4203(14) 0.4167(12) 0.4784(10) 0.070(6) Uani 1 1 d . . . . .
H19 H 0.380816 0.458736 0.478016 0.084 Uiso 1 1 calc R U . . .
C21 C 0.2619(18) 0.4527(12) 0.5816(9) 0.072(6) Uani 1 1 d . . . . .
H21 H 0.274682 0.481176 0.550287 0.086 Uiso 1 1 calc R U . . .
C22 C 0.7769(14) 0.1613(10) 0.6059(7) 0.052(4) Uani 1 1 d . . . . .
H22 H 0.708891 0.147910 0.599477 0.062 Uiso 1 1 calc R U . . .
O11 O 0.0204(13) 0.4432(9) 0.5693(8) 0.106(6) Uani 1 1 d . . . . .
H11A H -0.025252 0.423372 0.588043 0.159 Uiso 1 1 d R U . . .
H11B H 0.027828 0.485482 0.581453 0.159 Uiso 1 1 d R U . . .
O23 O 0.147(3) 0.032(2) 0.4557(15) 0.111(12) Uani 0.5 1 d . U P . .
H23A H 0.177302 0.012184 0.482676 0.167 Uiso 0.5 1 d R U P . .
H23B H 0.102982 0.057124 0.469566 0.167 Uiso 0.5 1 d R U P . .
O25 O 0.0360(10) 0.5921(8) 0.6018(6) 0.069(4) Uani 1 1 d . . . . .
H25A H 0.022955 0.606331 0.634918 0.104 Uiso 1 1 d R U . . .
H25B H 0.083785 0.606631 0.583128 0.104 Uiso 1 1 d R U . . .
O45 O 0.394(2) 0.0989(15) 0.4993(12) 0.175(10) Uani 1 1 d . U . . .
H45A H 0.456647 0.105575 0.500781 0.262 Uiso 1 1 d R U . . .
H45B H 0.387987 0.058665 0.516111 0.262 Uiso 1 1 d R U . . .

loop_
_atom_site_aniso_label
_atom_site_aniso_U_11
_atom_site_aniso_U_22
_atom_site_aniso_U_33
_atom_site_aniso_U_23
_atom_site_aniso_U_13
_atom_site_aniso_U_12
W1 0.0395(3) 0.0373(3) 0.0426(4) 0.0020(3) 0.0015(3) -0.0068(2)
W2 0.0486(4) 0.0506(4) 0.0362(3) 0.0047(3) 0.0046(3) 0.0033(3)
W3 0.0454(3) 0.0304(3) 0.0608(4) 0.0002(3) 0.0089(3) -0.0021(3)
W4 0.0469(3) 0.0421(3) 0.0335(3) -0.0008(2) 0.0015(3) 0.0024(3)
W5 0.0401(3) 0.0531(4) 0.0487(4) -0.0107(3) 0.0066(3) 0.0055(3)
W6 0.0325(3) 0.0469(3) 0.0439(4) -0.0017(3) 0.0033(2) 0.0016(3)
W7 0.0431(3) 0.0484(4) 0.0408(4) 0.0018(3) -0.0030(3) 0.0101(3)
W8 0.0365(3) 0.0450(3) 0.0454(4) -0.0098(3) -0.0008(3) -0.0037(3)
W9 0.0515(4) 0.0499(4) 0.0380(4) 0.0010(3) -0.0063(3) -0.0102(3)
W10 0.0617(4) 0.0333(3) 0.0459(4) -0.0056(3) 0.0079(3) -0.0023(3)
W11 0.0389(3) 0.0602(4) 0.0497(4) 0.0191(3) -0.0006(3) 0.0022(3)
W12 0.0362(3) 0.0419(3) 0.0586(4) 0.0000(3) 0.0090(3) -0.0041(3)
P1 0.0260(14) 0.0239(14) 0.0244(15) 0.0008(12) -0.0003(12) 0.0004(12)
O1 0.058(7) 0.095(10) 0.041(7) -0.009(7) 0.009(6) -0.020(7)
O3 0.057(7) 0.071(8) 0.059(8) -0.013(7) 0.001(6) 0.010(6)
O4 0.062(7) 0.048(6) 0.051(7) -0.003(5) -0.026(6) 0.004(6)
O5 0.042(6) 0.082(9) 0.064(8) 0.023(7) 0.002(6) 0.008(6)
O6 0.055(7) 0.080(9) 0.059(8) 0.014(7) 0.012(6) 0.016(7)
O7 0.061(8) 0.074(9) 0.098(12) 0.015(8) 0.026(8) -0.017(7)
O8 0.052(7) 0.038(6) 0.093(10) 0.000(6) 0.027(7) 0.005(5)
O9 0.038(4) 0.033(4) 0.034(4) 0.002(4) -0.001(4) -0.003(4)
O9A 0.034(5) 0.029(5) 0.028(5) -0.001(5) 0.003(5) 0.000(5)
O10 0.067(8) 0.037(6) 0.072(9) -0.010(6) -0.027(6) 0.010(5)
O12 0.068(8) 0.053(7) 0.075(9) -0.001(6) -0.011(7) 0.014(6)
O13 0.065(8) 0.083(9) 0.056(8) 0.014(7) 0.016(6) -0.020(7)
O14 0.061(7) 0.095(10) 0.036(7) 0.014(6) 0.003(6) -0.025(7)
O15 0.056(8) 0.071(9) 0.088(11) 0.016(8) 0.014(7) 0.006(7)
O16 0.072(9) 0.073(9) 0.062(9) 0.010(7) -0.016(7) 0.014(7)
O17 0.031(4) 0.032(4) 0.028(4) -0.004(4) 0.001(4) -0.004(4)
O17A 0.033(5) 0.030(5) 0.029(5) 0.002(5) 0.002(5) -0.001(5)
O18 0.049(7) 0.076(8) 0.052(7) 0.003(6) 0.007(6) -0.024(6)
O19 0.089(10) 0.115(12) 0.041(8) -0.017(8) -0.006(7) -0.035(9)
O20 0.067(8) 0.077(9) 0.054(8) -0.005(7) 0.006(6) -0.015(7)
O21 0.101(11) 0.080(10) 0.049(8) 0.013(7) 0.022(8) 0.005(8)
O22 0.054(7) 0.063(8) 0.062(8) -0.005(6) 0.015(6) 0.014(6)
O24 0.072(8) 0.069(8) 0.037(6) 0.010(6) 0.011(6) 0.013(7)
O26 0.075(9) 0.081(9) 0.055(8) -0.014(7) 0.009(7) -0.028(7)
O27 0.057(7) 0.085(9) 0.056(8) -0.025(7) -0.007(6) 0.004(7)
O28 0.057(7) 0.049(7) 0.068(9) 0.001(6) -0.023(6) 0.006(6)
O29 0.068(8) 0.059(8) 0.075(9) 0.002(7) 0.013(7) -0.010(7)
O30 0.095(11) 0.048(7) 0.090(11) -0.001(7) 0.030(9) 0.010(7)
O31 0.055(7) 0.060(8) 0.083(10) 0.025(7) 0.014(7) 0.015(6)
O32 0.067(8) 0.063(7) 0.044(7) 0.016(6) 0.006(6) 0.020(6)
O33 0.063(8) 0.059(7) 0.052(7) -0.004(6) 0.011(6) 0.009(6)
O34 0.044(6) 0.064(8) 0.079(9) -0.011(7) -0.003(6) -0.005(6)
O35 0.035(4) 0.028(4) 0.031(4) -0.001(4) 0.001(4) 0.003(4)
O35A 0.034(5) 0.029(5) 0.029(5) -0.001(5) 0.000(5) -0.002(5)
O36 0.071(9) 0.052(7) 0.078(10) -0.018(7) -0.020(7) 0.017(6)
O37 0.035(4) 0.033(4) 0.030(4) 0.004(4) 0.003(4) -0.001(4)
O37A 0.032(5) 0.031(5) 0.029(5) 0.000(5) 0.001(5) 0.000(5)
O38 0.060(7) 0.068(8) 0.056(8) 0.002(6) 0.009(6) 0.013(6)
O39 0.055(7) 0.067(8) 0.061(8) 0.004(6) 0.005(6) -0.014(6)
O40 0.058(7) 0.036(6) 0.079(9) 0.000(6) 0.016(6) 0.003(5)
O42 0.091(10) 0.048(7) 0.056(8) -0.018(6) 0.006(7) 0.000(7)
O44 0.055(7) 0.045(6) 0.074(9) -0.005(6) 0.026(6) -0.002(5)
O46 0.056(7) 0.043(6) 0.072(9) -0.014(6) -0.014(6) 0.009(5)
O47 0.073(8) 0.059(8) 0.065(9) 0.014(6) 0.018(7) 0.026(7)
Mn1 0.0466(14) 0.0581(15) 0.0463(15) -0.0068(12) 0.0027(11) 0.0001(12)
O2 0.069(9) 0.078(9) 0.074(10) -0.024(8) -0.006(7) 0.018(7)
O41 0.102(12) 0.097(12) 0.087(12) 0.020(10) 0.025(10) 0.019(10)
O43 0.086(12) 0.106(14) 0.20(2) 0.051(15) 0.053(14) -0.008(11)
N1 0.047(7) 0.038(7) 0.043(8) -0.002(6) -0.010(6) 0.000(6)
C12 0.050(9) 0.043(8) 0.042(9) -0.003(7) -0.004(7) 0.002(7)
C4 0.043(8) 0.048(9) 0.038(8) 0.002(7) 0.004(7) 0.011(7)
C8 0.037(8) 0.041(8) 0.056(10) -0.009(7) 0.004(7) 0.001(6)
C6 0.030(7) 0.029(7) 0.047(9) -0.003(6) 0.003(6) -0.009(5)
C10 0.043(8) 0.038(8) 0.062(11) 0.002(7) -0.005(7) -0.007(7)
N2 0.039(7) 0.084(11) 0.053(9) -0.008(8) -0.002(6) -0.008(8)
N4 0.053(8) 0.036(7) 0.044(8) 0.005(6) 0.003(6) 0.002(6)
N5 0.040(7) 0.044(7) 0.047(8) 0.007(6) -0.002(6) 0.005(6)
N6 0.048(7) 0.034(6) 0.048(8) -0.003(6) -0.004(6) 0.003(6)
N7 0.074(10) 0.056(9) 0.041(8) -0.002(7) 0.004(7) 0.003(8)
N8 0.063(9) 0.041(7) 0.038(7) 0.017(6) 0.003(6) 0.001(6)
N9 0.046(7) 0.037(6) 0.042(7) 0.006(5) -0.002(6) -0.004(6)
N10 0.093(12) 0.040(8) 0.061(10) -0.002(7) 0.028(9) -0.015(8)
N11 0.056(9) 0.054(8) 0.048(8) -0.005(7) -0.008(7) -0.007(7)
N15 0.051(8) 0.055(9) 0.074(11) 0.014(8) 0.003(8) 0.010(7)
N16 0.038(7) 0.046(7) 0.048(8) 0.006(6) -0.007(6) 0.002(6)
N18 0.058(9) 0.058(9) 0.059(10) 0.005(8) -0.002(7) 0.004(7)
N20 0.046(7) 0.060(9) 0.046(8) 0.007(7) 0.009(6) 0.005(7)
C2 0.060(11) 0.056(10) 0.046(10) -0.002(8) 0.007(8) 0.003(9)
C9 0.057(10) 0.048(9) 0.038(9) -0.012(7) 0.008(7) -0.004(8)
C17 0.043(8) 0.047(9) 0.046(9) -0.005(7) 0.011(7) 0.003(7)
C23 0.050(9) 0.041(8) 0.030(8) -0.007(6) 0.004(6) 0.003(7)
C11 0.054(10) 0.058(10) 0.037(9) -0.008(7) -0.010(7) 0.004(8)
C1 0.077(13) 0.059(11) 0.045(10) 0.004(8) -0.006(9) 0.013(10)
C3 0.059(11) 0.043(9) 0.070(13) 0.014(9) -0.014(9) 0.005(8)
C7 0.062(11) 0.056(11) 0.068(13) -0.002(9) 0.013(10) -0.003(9)
C13 0.063(11) 0.041(9) 0.054(11) -0.001(8) 0.001(8) -0.009(8)
C14 0.067(11) 0.039(8) 0.040(9) -0.005(7) 0.005(8) -0.001(8)
C19 0.040(9) 0.072(13) 0.100(17) 0.013(12) 0.006(10) 0.021(9)
C21 0.092(16) 0.066(12) 0.059(13) -0.002(10) 0.017(11) -0.013(11)
C22 0.055(10) 0.058(10) 0.042(9) 0.010(8) -0.003(8) 0.002(8)
O11 0.093(12) 0.091(12) 0.140(17) -0.023(11) 0.059(12) -0.005(10)
O23 0.129(19) 0.13(2) 0.075(17) 0.009(15) 0.030(15) -0.007(16)
O25 0.055(7) 0.089(10) 0.066(9) 0.016(7) 0.019(7) -0.005(7)
O45 0.178(17) 0.168(17) 0.183(18) 0.035(14) 0.045(15) 0.046(14)

loop_
_atom_type_symbol
_atom_type_description
_atom_type_scat_dispersion_real
_atom_type_scat_dispersion_imag
_atom_type_scat_source
C C 0.0033 0.0016 'International Tables Vol C Tables 4.2.6.8 and 6.1.1.4'
H H 0.0000 0.0000 'International Tables Vol C Tables 4.2.6.8 and 6.1.1.4'
Mn Mn 0.3368 0.7283 'International Tables Vol C Tables 4.2.6.8 and 6.1.1.4'
N N 0.0061 0.0033 'International Tables Vol C Tables 4.2.6.8 and 6.1.1.4'
O O 0.0106 0.0060 'International Tables Vol C Tables 4.2.6.8 and 6.1.1.4'
P P 0.1023 0.0942 'International Tables Vol C Tables 4.2.6.8 and 6.1.1.4'
W W -0.8490 6.8722 'International Tables Vol C Tables 4.2.6.8 and 6.1.1.4'

loop_
_geom_angle_atom_site_label_1
_geom_angle_atom_site_label_2
_geom_angle_atom_site_label_3
_geom_angle
_geom_angle_site_symmetry_1
_geom_angle_site_symmetry_3
_geom_angle_publ_flag
O4 W1 O17 70.3(5) . . ?
O4 W1 O28 87.3(5) . . ?
O4 W1 O35A 98.2(10) . . ?
O24 W1 O4 89.0(5) . . ?
O24 W1 O17 87.1(5) . . ?
O24 W1 O28 156.1(6) . . ?
O24 W1 O32 86.8(5) . . ?
O24 W1 O35A 57.9(10) . . ?
O28 W1 O17 69.4(5) . . ?
O28 W1 O35A 99.3(10) . . ?
O32 W1 O4 156.2(6) . . ?
O32 W1 O17 86.0(5) . . ?
O32 W1 O28 87.1(5) . . ?
O32 W1 O35A 60.0(10) . . ?
O39 W1 O4 101.5(6) . . ?
O39 W1 O17 167.5(5) . . ?
O39 W1 O24 102.5(6) . . ?
O39 W1 O28 101.4(6) . . ?
O39 W1 O32 102.4(6) . . ?
O39 W1 O35A 152.0(10) . . ?
O12 W2 O9 86.5(5) . . ?
O12 W2 O9A 56.1(10) . . ?
O12 W2 O29 156.1(6) . . ?
O12 W2 O31 88.9(6) . . ?
O12 W2 O36 87.7(5) . . ?
O21 W2 O9 167.2(6) . . ?
O21 W2 O9A 150.1(11) . . ?
O21 W2 O12 103.5(7) . . ?
O21 W2 O29 100.4(7) . . ?
O21 W2 O31 101.3(7) . . ?
O21 W2 O36 103.2(7) . . ?
O29 W2 O9 69.9(5) . . ?
O29 W2 O9A 101.6(10) . . ?
O31 W2 O9 70.5(5) . . ?
O31 W2 O9A 100.0(10) . . ?
O31 W2 O29 86.7(6) . . ?
O31 W2 O36 155.4(6) . . ?
O36 W2 O9 85.0(5) . . ?
O36 W2 O9A 58.5(10) . . ?
O36 W2 O29 86.6(6) . . ?
O6 W3 O17A 99.9(10) . . ?
O6 W3 O22 87.9(5) . . ?
O6 W3 O37 69.3(5) . . ?
O13 W3 O6 87.5(6) . . ?
O13 W3 O17A 56.9(11) . . ?
O13 W3 O18 86.0(5) . . ?
O13 W3 O22 154.5(6) . . ?
O13 W3 O37 85.4(5) . . ?
O18 W3 O6 154.5(6) . . ?
O18 W3 O17A 56.3(10) . . ?
O18 W3 O22 87.5(5) . . ?
O18 W3 O37 85.6(5) . . ?
O22 W3 O17A 99.4(11) . . ?
O22 W3 O37 69.5(5) . . ?
O30 W3 O6 101.6(7) . . ?
O30 W3 O13 104.8(7) . . ?
O30 W3 O17A 151.0(11) . . ?
O30 W3 O18 103.9(6) . . ?
O30 W3 O22 100.6(7) . . ?
O30 W3 O37 166.3(6) . . ?
O28 W4 O17 68.4(5) . . ?
O28 W4 O46 86.9(5) . . ?
O33 W4 O17 165.6(5) . . ?
O33 W4 O28 101.2(6) . . ?
O33 W4 O40 102.7(6) . . ?
O33 W4 O44 102.9(6) . . ?
O33 W4 O46 100.0(6) . . ?
O40 W4 O17 87.3(5) . . ?
O40 W4 O28 87.8(5) . . ?
O40 W4 O44 87.6(5) . . ?
O40 W4 O46 157.3(6) . . ?
O44 W4 O17 87.7(5) . . ?
O44 W4 O28 155.8(6) . . ?
O44 W4 O46 88.2(5) . . ?
O46 W4 O17 70.2(5) . . ?
O1 W5 O9A 99.8(10) . . ?
O1 W5 O26 87.9(6) . . ?
O1 W5 O35 70.2(5) . . ?
O3 W5 O1 100.9(6) . . ?
O3 W5 O9A 149.7(10) . . ?
O3 W5 O10 103.7(6) . . ?
O3 W5 O26 100.4(6) . . ?
O3 W5 O35 167.0(6) . . ?
O3 W5 O36 103.1(6) . . ?
O10 W5 O1 87.9(6) . . ?
O10 W5 O9A 55.3(10) . . ?
O10 W5 O26 155.9(6) . . ?
O10 W5 O35 85.9(5) . . ?
O26 W5 O9A 102.2(10) . . ?
O26 W5 O35 70.4(5) . . ?
O36 W5 O1 156.0(6) . . ?
O36 W5 O9A 58.3(10) . . ?
O36 W5 O10 86.6(5) . . ?
O36 W5 O26 87.7(6) . . ?
O36 W5 O35 86.1(5) . . ?
O4 W6 O17 68.6(5) . . ?
O4 W6 O17A 100.3(10) . . ?
O4 W6 O46 86.3(5) . . ?
O14 W6 O4 87.2(5) . . ?
O14 W6 O17 84.9(5) . . ?
O14 W6 O17A 57.1(10) . . ?
O14 W6 O46 154.4(6) . . ?
O18 W6 O4 154.4(6) . . ?
O18 W6 O14 86.9(5) . . ?
O18 W6 O17 86.1(5) . . ?
O18 W6 O17A 56.1(10) . . ?
O18 W6 O46 88.4(5) . . ?
O34 W6 O4 100.0(6) . . ?
O34 W6 O14 103.8(6) . . ?
O34 W6 O17 165.6(5) . . ?
O34 W6 O17A 151.1(11) . . ?
O34 W6 O18 105.6(6) . . ?
O34 W6 O46 101.7(6) . . ?
O46 W6 O17 69.6(4) . . ?
O46 W6 O17A 99.9(10) . . ?
O1 W7 O20 87.2(5) . . ?
O1 W7 O35 69.2(5) . . ?
O8 W7 O1 88.5(6) . . ?
O8 W7 O20 156.2(6) . . ?
O8 W7 O35 86.7(5) . . ?
O8 W7 O40 85.4(5) . . ?
O16 W7 O1 102.1(7) . . ?
O16 W7 O8 103.0(7) . . ?
O16 W7 O20 100.7(7) . . ?
O16 W7 O35 167.0(6) . . ?
O16 W7 O40 102.1(7) . . ?
O20 W7 O35 69.9(5) . . ?
O40 W7 O1 155.8(6) . . ?
O40 W7 O20 89.0(5) . . ?
O40 W7 O35 87.0(5) . . ?
O8 W8 O22 155.7(6) . . ?
O8 W8 O37 86.7(5) . . ?
O8 W8 O37A 58.6(10) . . ?
O8 W8 O38 88.8(5) . . ?
O8 W8 O44 86.5(5) . . ?
O22 W8 O37 69.6(5) . . ?
O22 W8 O37A 98.0(10) . . ?
O27 W8 O8 103.7(7) . . ?
O27 W8 O22 100.5(6) . . ?
O27 W8 O37 167.1(6) . . ?
O27 W8 O37A 153.9(11) . . ?
O27 W8 O38 102.7(6) . . ?
O27 W8 O44 101.8(6) . . ?
O38 W8 O22 87.6(5) . . ?
O38 W8 O37 69.4(5) . . ?
O38 W8 O37A 96.4(10) . . ?
O44 W8 O22 86.9(5) . . ?
O44 W8 O37 86.3(5) . . ?
O44 W8 O37A 60.8(10) . . ?
O44 W8 O38 155.5(6) . . ?
O15 W9 O9 71.1(5) . . ?
O15 W9 O29 87.6(6) . . ?
O15 W9 O35A 97.7(11) . . ?
O19 W9 O9 167.4(6) . . ?
O19 W9 O15 100.6(8) . . ?
O19 W9 O24 103.2(7) . . ?
O19 W9 O29 100.5(7) . . ?
O19 W9 O35A 153.0(11) . . ?
O19 W9 O47 103.0(8) . . ?
O24 W9 O9 86.1(5) . . ?
O24 W9 O15 87.4(6) . . ?
O24 W9 O29 156.3(6) . . ?
O24 W9 O35A 58.0(10) . . ?
O29 W9 O9 70.3(5) . . ?
O29 W9 O35A 99.9(10) . . ?
O47 W9 O9 85.8(5) . . ?
O47 W9 O15 156.4(7) . . ?
O47 W9 O24 86.4(5) . . ?
O47 W9 O29 88.9(6) . . ?
O47 W9 O35A 59.9(10) . . ?
O20 W10 O26 87.4(6) . . ?
O20 W10 O35 70.9(5) . . ?
O26 W10 O35 70.3(5) . . ?
O32 W10 O20 88.7(6) . . ?
O32 W10 O26 156.1(6) . . ?
O32 W10 O35 86.1(5) . . ?
O42 W10 O20 101.9(6) . . ?
O42 W10 O26 100.4(6) . . ?
O42 W10 O32 103.5(6) . . ?
O42 W10 O35 168.0(6) . . ?
O42 W10 O47 101.6(6) . . ?
O47 W10 O20 156.6(6) . . ?
O47 W10 O26 87.7(6) . . ?
O47 W10 O32 86.5(5) . . ?
O47 W10 O35 85.9(5) . . ?
O5 W11 O9 166.8(6) . . ?
O5 W11 O13 104.6(7) . . ?
O5 W11 O14 104.4(6) . . ?
O5 W11 O15 101.1(6) . . ?
O5 W11 O17A 150.3(11) . . ?
O5 W11 O31 101.6(6) . . ?
O13 W11 O9 84.9(5) . . ?
O13 W11 O15 154.2(6) . . ?
O13 W11 O17A 56.0(10) . . ?
O13 W11 O31 87.2(6) . . ?
O14 W11 O9 85.0(5) . . ?
O14 W11 O13 86.9(5) . . ?
O14 W11 O15 87.4(6) . . ?
O14 W11 O17A 56.6(10) . . ?
O14 W11 O31 154.1(6) . . ?
O15 W11 O9 69.6(5) . . ?
O15 W11 O17A 100.5(10) . . ?
O31 W11 O9 69.3(5) . . ?
O31 W11 O15 87.1(6) . . ?
O31 W11 O17A 99.7(10) . . ?
O6 W12 O9A 98.1(10) . . ?
O6 W12 O10 153.8(6) . . ?
O6 W12 O12 86.2(6) . . ?
O6 W12 O37 69.5(5) . . ?
O6 W12 O38 88.4(5) . . ?
O7 W12 O6 102.9(7) . . ?
O7 W12 O9A 150.4(11) . . ?
O7 W12 O10 103.2(7) . . ?
O7 W12 O12 103.2(7) . . ?
O7 W12 O37 168.5(6) . . ?
O7 W12 O38 102.4(7) . . ?
O10 W12 O9A 57.1(10) . . ?
O10 W12 O37 84.9(5) . . ?
O10 W12 O38 87.6(5) . . ?
O12 W12 O9A 57.4(11) . . ?
O12 W12 O10 86.3(5) . . ?
O12 W12 O37 85.3(5) . . ?
O12 W12 O38 154.4(6) . . ?
O38 W12 O9A 98.8(11) . . ?
O38 W12 O37 69.4(5) . . ?
O9 P1 O17 109.0(7) . . ?
O9 P1 O35 108.2(7) . . ?
O9 P1 O37 110.4(7) . . ?
O9A P1 O17A 108(2) . . ?
O35 P1 O17 108.8(6) . . ?
O35A P1 O9A 113(2) . . ?
O35A P1 O17A 107(2) . . ?
O37 P1 O17 111.2(6) . . ?
O37 P1 O35 109.2(7) . . ?
O37A P1 O9A 105(2) . . ?
O37A P1 O17A 110(2) . . ?
O37A P1 O35A 114(2) . . ?
W5 O1 W7 130.3(7) . . ?
W1 O4 W6 130.2(7) . . ?
W12 O6 W3 131.3(7) . . ?
W7 O8 W8 149.1(7) . . ?
W2 O9 W11 89.2(4) . . ?
W9 O9 W2 90.4(4) . . ?
W9 O9 W11 89.6(4) . . ?
P1 O9 W2 125.3(7) . . ?
P1 O9 W9 126.7(7) . . ?
P1 O9 W11 124.2(7) . . ?
W2 O9A W5 94.0(13) . . ?
W12 O9A W2 95.3(14) . . ?
W12 O9A W5 95.6(14) . . ?
P1 O9A W2 120(2) . . ?
P1 O9A W5 119(2) . . ?
P1 O9A W12 125(2) . . ?
W5 O10 W12 150.1(7) . . ?
W2 O12 W12 149.0(8) . . ?
W3 O13 W11 150.1(7) . . ?
W11 O14 W6 149.4(7) . . ?
W9 O15 W11 129.5(8) . . ?
W1 O17 W4 91.5(4) . . ?
W1 O17 W6 90.9(4) . . ?
W4 O17 W6 90.1(4) . . ?
P1 O17 W1 126.5(6) . . ?
P1 O17 W4 124.0(6) . . ?
P1 O17 W6 123.5(6) . . ?
W3 O17A W6 95.7(14) . . ?
W3 O17A W11 95.0(14) . . ?
W6 O17A W11 94.3(14) . . ?
P1 O17A W3 122(2) . . ?
P1 O17A W6 122(2) . . ?
P1 O17A W11 121(2) . . ?
W6 O18 W3 149.8(8) . . ?
W10 O20 W7 129.3(8) . . ?
W8 O22 W3 130.6(7) . . ?
W1 O24 W9 148.0(8) . . ?
W10 O26 W5 128.6(7) . . ?
W4 O28 W1 130.3(7) . . ?
W2 O29 W9 129.1(8) . . ?
W2 O31 W11 130.9(7) . . ?
W1 O32 W10 148.8(7) . . ?
W5 O35 W7 90.1(4) . . ?
W5 O35 W10 90.4(4) . . ?
W10 O35 W7 89.8(4) . . ?
P1 O35 W5 125.5(6) . . ?
P1 O35 W7 124.7(6) . . ?
P1 O35 W10 125.3(6) . . ?
W9 O35A W1 94.0(14) . . ?
P1 O35A W1 124(2) . . ?
P1 O35A W9 126(2) . . ?
W5 O36 W2 147.4(7) . . ?
W3 O37 W8 90.0(4) . . ?
W3 O37 W12 89.5(4) . . ?
W8 O37 W12 89.6(4) . . ?
P1 O37 W3 124.8(7) . . ?
P1 O37 W8 125.5(6) . . ?
P1 O37 W12 126.1(7) . . ?
P1 O37A W8 127(2) . . ?
W12 O38 W8 131.3(7) . . ?
W4 O40 W7 147.5(7) . . ?
W4 O44 W8 147.1(7) . . ?
W4 O46 W6 130.1(7) . . ?
W10 O47 W9 148.6(8) . . ?
O2 Mn1 O41 164.0(6) . . ?
O2 Mn1 O43 91.3(7) . . ?
O2 Mn1 N2 107.9(6) . . ?
O2 Mn1 N7 81.7(6) . . ?
O2 Mn1 N18 89.4(6) . 4_565 ?
O41 Mn1 N2 85.8(6) . . ?
O43 Mn1 O41 74.8(7) . . ?
O43 Mn1 N2 160.6(7) . . ?
N7 Mn1 O41 90.8(6) . . ?
N7 Mn1 O43 92.4(8) . . ?
N7 Mn1 N2 87.1(6) . . ?
N18 Mn1 O41 100.0(6) 4_565 . ?
N18 Mn1 O43 97.0(8) 4_565 . ?
N18 Mn1 N2 86.9(6) 4_565 . ?
N18 Mn1 N7 167.2(6) 4_565 . ?
Mn1 O2 H2A 124.3 . . ?
Mn1 O2 H2B 124.4 . . ?
H2A O2 H2B 104.5 . . ?
Mn1 O41 H41A 123.5 . . ?
Mn1 O41 H41B 121.0 . . ?
H41A O41 H41B 113.2 . . ?
Mn1 O43 H43A 128.7 . . ?
Mn1 O43 H43B 135.8 . . ?
H43A O43 H43B 95.0 . . ?
C12 N1 C10 120.0 . . ?
N1 C12 H12 120.0 . . ?
C4 C12 N1 120.0 . . ?
C4 C12 H12 120.0 . . ?
C12 C4 C8 120.0 . . ?
N6 C4 C12 119.8(8) . . ?
N6 C4 C8 120.2(8) . . ?
C4 C8 H8 120.0 . . ?
C4 C8 C6 120.0 . . ?
C6 C8 H8 120.0 . . ?
C10 C6 C8 120.0 . . ?
N4 C6 C8 122.0(8) . . ?
N4 C6 C10 117.9(8) . . ?
N1 C10 H10 120.0 . . ?
C6 C10 N1 120.0 . . ?
C6 C10 H10 120.0 . . ?
C7 N2 Mn1 119.9(13) . . ?
C7 N2 C19 103.0(15) . . ?
C19 N2 Mn1 131.7(13) . . ?
N10 N4 C6 121.5(12) . . ?
N10 N4 C14 108.6(14) . . ?
C14 N4 C6 129.7(12) . . ?
C9 N5 N15 118.9(13) . . ?
C7 N5 N15 110.5(14) . . ?
C7 N5 C9 130.1(14) . . ?
N11 N6 C4 120.0(12) . . ?
C13 N6 C4 130.3(13) . . ?
C13 N6 N11 109.3(13) . . ?
C14 N7 Mn1 125.6(12) . . ?
C14 N7 C21 101.8(15) . . ?
C21 N7 Mn1 131.7(13) . . ?
C22 N8 C1 103.4(14) . . ?
N16 N9 C23 120.5(11) . . ?
C22 N9 N16 109.5(13) . . ?
C22 N9 C23 130.1(13) . . ?
C21 N10 N4 103.8(15) . . ?
C3 N11 N6 101.4(14) . . ?
C19 N15 N5 101.7(15) . . ?
C1 N16 N9 101.0(14) . . ?
C3 N18 Mn1 125.0(12) . 4_566 ?
C13 N18 Mn1 131.3(14) . 4_566 ?
C13 N18 C3 103.7(16) . . ?
C2 N20 C11 120.0 . . ?
N20 C2 H2 120.0 . . ?
N20 C2 C9 120.0 . . ?
C9 C2 H2 120.0 . . ?
N5 C9 C2 118.6(9) . . ?
N5 C9 C17 121.1(9) . . ?
C2 C9 C17 120.0 . . ?
C9 C17 H17 120.0 . . ?
C23 C17 C9 120.0 . . ?
C23 C17 H17 120.0 . . ?
C17 C23 N9 122.7(8) . . ?
C17 C23 C11 120.0 . . ?
C11 C23 N9 117.3(8) . . ?
N20 C11 H11 120.0 . . ?
C23 C11 N20 120.0 . . ?
C23 C11 H11 120.0 . . ?
N8 C1 H1 122.1 . . ?
N16 C1 N8 115.7(17) . . ?
N16 C1 H1 122.1 . . ?
N11 C3 N18 115.7(16) . . ?
N11 C3 H3 122.1 . . ?
N18 C3 H3 122.1 . . ?
N2 C7 H7 125.1 . . ?
N5 C7 N2 109.9(16) . . ?
N5 C7 H7 125.1 . . ?
N6 C13 H13 125.1 . . ?
N18 C13 N6 109.9(16) . . ?
N18 C13 H13 125.1 . . ?
N4 C14 H14 124.7 . . ?
N7 C14 N4 110.6(15) . . ?
N7 C14 H14 124.7 . . ?
N2 C19 H19 122.6 . . ?
N15 C19 N2 114.9(17) . . ?
N15 C19 H19 122.6 . . ?
N7 C21 H21 122.5 . . ?
N10 C21 N7 115.0(18) . . ?
N10 C21 H21 122.5 . . ?
N8 C22 N9 110.3(16) . . ?
N8 C22 H22 124.8 . . ?
N9 C22 H22 124.8 . . ?
H11A O11 H11B 107.0 . . ?
H23A O23 H23B 105.3 . . ?
H25A O25 H25B 126.0 . . ?
H45A O45 H45B 103.7 . . ?

loop_
_geom_bond_atom_site_label_1
_geom_bond_atom_site_label_2
_geom_bond_distance
_geom_bond_site_symmetry_2
_geom_bond_publ_flag
W1 O4 1.912(12) . ?
W1 O17 2.407(11) . ?
W1 O24 1.883(12) . ?
W1 O28 1.921(12) . ?
W1 O32 1.886(12) . ?
W1 O35A 2.50(4) . ?
W1 O39 1.684(12) . ?
W2 O9 2.467(12) . ?
W2 O9A 2.49(4) . ?
W2 O12 1.879(14) . ?
W2 O21 1.671(13) . ?
W2 O29 1.928(13) . ?
W2 O31 1.890(12) . ?
W2 O36 1.921(12) . ?
W3 O6 1.916(12) . ?
W3 O13 1.883(14) . ?
W3 O17A 2.45(4) . ?
W3 O18 1.901(11) . ?
W3 O22 1.920(13) . ?
W3 O30 1.669(13) . ?
W3 O37 2.461(12) . ?
W4 O17 2.453(12) . ?
W4 O28 1.916(12) . ?
W4 O33 1.697(13) . ?
W4 O40 1.883(11) . ?
W4 O44 1.886(11) . ?
W4 O46 1.920(11) . ?
W5 O1 1.902(13) . ?
W5 O3 1.682(12) . ?
W5 O9A 2.51(4) . ?
W5 O10 1.890(11) . ?
W5 O26 1.931(13) . ?
W5 O35 2.441(11) . ?
W5 O36 1.890(13) . ?
W6 O4 1.923(12) . ?
W6 O14 1.885(12) . ?
W6 O17 2.476(11) . ?
W6 O17A 2.47(4) . ?
W6 O18 1.873(11) . ?
W6 O34 1.683(12) . ?
W6 O46 1.928(13) . ?
W7 O1 1.929(12) . ?
W7 O8 1.891(11) . ?
W7 O16 1.674(13) . ?
W7 O20 1.939(13) . ?
W7 O35 2.470(12) . ?
W7 O40 1.916(12) . ?
W8 O8 1.895(11) . ?
W8 O22 1.912(12) . ?
W8 O27 1.688(12) . ?
W8 O37 2.463(12) . ?
W8 O37A 2.50(4) . ?
W8 O38 1.911(13) . ?
W8 O44 1.906(11) . ?
W9 O9 2.445(12) . ?
W9 O15 1.909(13) . ?
W9 O19 1.675(13) . ?
W9 O24 1.907(11) . ?
W9 O29 1.933(13) . ?
W9 O35A 2.49(4) . ?
W9 O47 1.896(12) . ?
W10 O20 1.905(14) . ?
W10 O26 1.923(13) . ?
W10 O32 1.897(12) . ?
W10 O35 2.452(11) . ?
W10 O42 1.679(12) . ?
W10 O47 1.893(13) . ?
W11 O5 1.692(12) . ?
W11 O9 2.490(12) . ?
W11 O13 1.886(14) . ?
W11 O14 1.885(11) . ?
W11 O15 1.937(15) . ?
W11 O17A 2.49(4) . ?
W11 O31 1.936(13) . ?
W12 O6 1.892(13) . ?
W12 O7 1.674(12) . ?
W12 O9A 2.43(4) . ?
W12 O10 1.895(11) . ?
W12 O12 1.892(14) . ?
W12 O37 2.468(11) . ?
W12 O38 1.904(13) . ?
P1 O9 1.511(13) . ?
P1 O9A 1.58(4) . ?
P1 O17 1.546(12) . ?
P1 O17A 1.58(4) . ?
P1 O35 1.536(11) . ?
P1 O35A 1.48(4) . ?
P1 O37 1.511(12) . ?
P1 O37A 1.44(4) . ?
Mn1 O2 2.135(14) . ?
Mn1 O41 2.223(16) . ?
Mn1 O43 2.210(16) . ?
Mn1 N2 2.254(15) . ?
Mn1 N7 2.208(15) . ?
Mn1 N18 2.200(16) 4_565 ?
O2 H2A 0.8500 . ?
O2 H2B 0.8501 . ?
O41 H41A 0.8640 . ?
O41 H41B 0.8761 . ?
O43 H43A 0.8349 . ?
O43 H43B 0.8440 . ?
N1 C12 1.3900 . ?
N1 C10 1.3900 . ?
C12 H12 0.9300 . ?
C12 C4 1.3900 . ?
C4 C8 1.3900 . ?
C4 N6 1.378(14) . ?
C8 H8 0.9300 . ?
C8 C6 1.3900 . ?
C6 C10 1.3900 . ?
C6 N4 1.369(15) . ?
C10 H10 0.9300 . ?
N2 C7 1.34(2) . ?
N2 C19 1.37(3) . ?
N4 N10 1.337(18) . ?
N4 C14 1.36(2) . ?
N5 N15 1.385(19) . ?
N5 C9 1.373(14) . ?
N5 C7 1.34(2) . ?
N6 N11 1.373(18) . ?
N6 C13 1.34(2) . ?
N7 C14 1.31(2) . ?
N7 C21 1.37(2) . ?
N8 C1 1.34(2) . ?
N8 C22 1.29(2) . ?
N9 N16 1.367(17) . ?
N9 C23 1.394(14) . ?
N9 C22 1.35(2) . ?
N10 C21 1.29(2) . ?
N11 C3 1.31(2) . ?
N15 C19 1.33(2) . ?
N16 C1 1.32(2) . ?
N18 C3 1.33(2) . ?
N18 C13 1.31(2) . ?
N20 C2 1.3900 . ?
N20 C11 1.3900 . ?
C2 H2 0.9300 . ?
C2 C9 1.3900 . ?
C9 C17 1.3900 . ?
C17 H17 0.9300 . ?
C17 C23 1.3900 . ?
C23 C11 1.3900 . ?
C11 H11 0.9300 . ?
C1 H1 0.9300 . ?
C3 H3 0.9300 . ?
C7 H7 0.9300 . ?
C13 H13 0.9300 . ?
C14 H14 0.9300 . ?
C19 H19 0.9300 . ?
C21 H21 0.9300 . ?
C22 H22 0.9300 . ?
O11 H11A 0.8489 . ?
O11 H11B 0.8333 . ?
O23 H23A 0.8147 . ?
O23 H23B 0.8226 . ?
O25 H25A 0.8520 . ?
O25 H25B 0.8311 . ?
O45 H45A 0.8248 . ?
O45 H45B 0.8458 . ?

loop_
_geom_torsion_atom_site_label_1
_geom_torsion_atom_site_label_2
_geom_torsion_atom_site_label_3
_geom_torsion_atom_site_label_4
_geom_torsion
_geom_torsion_site_symmetry_1
_geom_torsion_site_symmetry_2
_geom_torsion_site_symmetry_3
_geom_torsion_site_symmetry_4
_geom_torsion_publ_flag
O1 W5 O10 W12 121.6(17) . . . . ?
O1 W5 O36 W2 -44(3) . . . . ?
O1 W7 O8 W8 -116.5(16) . . . . ?
O3 W5 O10 W12 -137.7(16) . . . . ?
O3 W5 O36 W2 136.3(16) . . . . ?
O4 W1 O24 W9 -119.4(14) . . . . ?
O4 W1 O32 W10 44(2) . . . . ?
O4 W6 O14 W11 125.3(17) . . . . ?
O4 W6 O18 W3 -44(2) . . . . ?
O5 W11 O13 W3 -135.6(16) . . . . ?
O5 W11 O14 W6 133.8(17) . . . . ?
O6 W3 O13 W11 -123.1(17) . . . . ?
O6 W12 O10 W5 -39(2) . . . . ?
O6 W12 O12 W2 121.7(16) . . . . ?
O7 W12 O6 W3 165.3(10) . . . . ?
O7 W12 O10 W5 137.3(17) . . . . ?
O7 W12 O12 W2 -135.9(16) . . . . ?
O9 W2 O12 W12 -51.6(15) . . . . ?
O9 W2 O31 W11 2.7(9) . . . . ?
O9 W9 O47 W10 -50.3(15) . . . . ?
O9 W11 O13 W3 53.6(16) . . . . ?
O9 W11 O14 W6 -55.7(17) . . . . ?
O9 P1 O17 W1 -57.8(9) . . . . ?
O9 P1 O17 W4 179.6(7) . . . . ?
O9 P1 O17 W6 63.0(8) . . . . ?
O9 P1 O35 W5 -60.9(9) . . . . ?
O9 P1 O35 W7 179.3(7) . . . . ?
O9 P1 O35 W10 60.3(9) . . . . ?
O9 P1 O37 W3 -60.6(9) . . . . ?
O9 P1 O37 W8 179.6(7) . . . . ?
O9 P1 O37 W12 58.9(9) . . . . ?
O9A W2 O12 W12 -19.3(17) . . . . ?
O9A W2 O31 W11 34.1(14) . . . . ?
O9A W5 O10 W12 18.2(18) . . . . ?
O9A W5 O36 W2 -17.7(17) . . . . ?
O9A W12 O6 W3 -35.7(14) . . . . ?
O9A W12 O10 W5 -18.5(18) . . . . ?
O9A W12 O12 W2 19.6(17) . . . . ?
O9A P1 O17A W3 57(3) . . . . ?
O9A P1 O17A W6 179(2) . . . . ?
O9A P1 O17A W11 -63(3) . . . . ?
O9A P1 O35A W1 -178(2) . . . . ?
O9A P1 O35A W9 55(3) . . . . ?
O9A P1 O37A W8 -60(3) . . . . ?
O10 W5 O36 W2 33.1(16) . . . . ?
O10 W12 O6 W3 -18(2) . . . . ?
O10 W12 O12 W2 -33.2(16) . . . . ?
O12 W2 O31 W11 89.4(11) . . . . ?
O12 W12 O6 W3 -92.0(10) . . . . ?
O12 W12 O10 W5 34.5(17) . . . . ?
O13 W11 O14 W6 29.5(17) . . . . ?
O14 W6 O18 W3 32.4(16) . . . . ?
O14 W11 O13 W3 -31.6(17) . . . . ?
O15 W9 O47 W10 -39(2) . . . . ?
O15 W11 O13 W3 46(2) . . . . ?
O15 W11 O14 W6 -125.4(17) . . . . ?
O16 W7 O8 W8 141.5(16) . . . . ?
O17 W1 O24 W9 -49.1(14) . . . . ?
O17 W1 O32 W10 51.5(15) . . . . ?
O17 W4 O40 W7 -49.3(14) . . . . ?
O17 W4 O44 W8 51.5(14) . . . . ?
O17 W6 O14 W11 56.6(17) . . . . ?
O17 W6 O18 W3 -52.7(15) . . . . ?
O17 P1 O9 W2 -179.4(7) . . . . ?
O17 P1 O9 W9 57.9(10) . . . . ?
O17 P1 O9 W11 -62.0(9) . . . . ?
O17 P1 O35 W5 -179.2(7) . . . . ?
O17 P1 O35 W7 61.0(9) . . . . ?
O17 P1 O35 W10 -58.0(9) . . . . ?
O17 P1 O37 W3 60.5(9) . . . . ?
O17 P1 O37 W8 -59.2(9) . . . . ?
O17 P1 O37 W12 -179.9(7) . . . . ?
O17A W3 O13 W11 -19.6(18) . . . . ?
O17A W6 O14 W11 21.1(18) . . . . ?
O17A W6 O18 W3 -19.3(17) . . . . ?
O17A W11 O13 W3 19.5(18) . . . . ?
O17A W11 O14 W6 -21.1(18) . . . . ?
O17A P1 O9A W2 64(3) . . . . ?
O17A P1 O9A W5 179(2) . . . . ?
O17A P1 O9A W12 -59(3) . . . . ?
O17A P1 O35A W1 63(3) . . . . ?
O17A P1 O35A W9 -64(3) . . . . ?
O17A P1 O37A W8 56(3) . . . . ?
O18 W3 O13 W11 32.2(17) . . . . ?
O18 W6 O14 W11 -29.8(17) . . . . ?
O19 W9 O47 W10 138.8(15) . . . . ?
O20 W7 O8 W8 -37(2) . . . . ?
O20 W10 O32 W1 -121.9(16) . . . . ?
O20 W10 O47 W9 43(2) . . . . ?
O21 W2 O12 W12 136.5(16) . . . . ?
O21 W2 O31 W11 -167.1(11) . . . . ?
O22 W3 O13 W11 -43(2) . . . . ?
O22 W8 O8 W7 35(2) . . . . ?
O24 W1 O32 W10 -35.7(15) . . . . ?
O24 W9 O47 W10 36.1(15) . . . . ?
O26 W5 O10 W12 42(3) . . . . ?
O26 W5 O36 W2 -123.6(16) . . . . ?
O26 W10 O32 W1 -41(2) . . . . ?
O26 W10 O47 W9 121.3(16) . . . . ?
O27 W8 O8 W7 -140.8(15) . . . . ?
O28 W1 O24 W9 -38(2) . . . . ?
O28 W1 O32 W10 121.1(16) . . . . ?
O28 W4 O40 W7 -117.8(15) . . . . ?
O28 W4 O44 W8 43(2) . . . . ?
O29 W2 O12 W12 -43(2) . . . . ?
O29 W2 O31 W11 -67.1(11) . . . . ?
O29 W9 O47 W10 -120.7(16) . . . . ?
O30 W3 O13 W11 135.5(16) . . . . ?
O31 W2 O12 W12 -122.1(16) . . . . ?
O31 W11 O13 W3 123.1(17) . . . . ?
O31 W11 O14 W6 -48(3) . . . . ?
O32 W1 O24 W9 37.1(14) . . . . ?
O32 W10 O47 W9 -35.4(15) . . . . ?
O33 W4 O40 W7 141.2(14) . . . . ?
O33 W4 O44 W8 -138.4(14) . . . . ?
O34 W6 O14 W11 -135.1(17) . . . . ?
O34 W6 O18 W3 135.9(15) . . . . ?
O35 W5 O10 W12 51.3(16) . . . . ?
O35 W5 O36 W2 -53.0(16) . . . . ?
O35 W7 O8 W8 -47.3(15) . . . . ?
O35 W10 O32 W1 -51.0(15) . . . . ?
O35 W10 O47 W9 50.9(15) . . . . ?
O35 P1 O9 W2 62.4(9) . . . . ?
O35 P1 O9 W9 -60.3(9) . . . . ?
O35 P1 O9 W11 179.9(7) . . . . ?
O35 P1 O17 W1 60.0(9) . . . . ?
O35 P1 O17 W4 -62.6(8) . . . . ?
O35 P1 O17 W6 -179.2(7) . . . . ?
O35 P1 O37 W3 -179.4(7) . . . . ?
O35 P1 O37 W8 60.8(9) . . . . ?
O35 P1 O37 W12 -59.9(9) . . . . ?
O35A W1 O24 W9 -19.1(16) . . . . ?
O35A W1 O32 W10 18.7(17) . . . . ?
O35A W9 O47 W10 -18.6(17) . . . . ?
O35A P1 O9A W2 -55(3) . . . . ?
O35A P1 O9A W5 60(3) . . . . ?
O35A P1 O9A W12 -178(2) . . . . ?
O35A P1 O17A W3 178(2) . . . . ?
O35A P1 O17A W6 -60(3) . . . . ?
O35A P1 O17A W11 59(3) . . . . ?
O35A P1 O37A W8 176(2) . . . . ?
O36 W2 O12 W12 33.5(16) . . . . ?
O36 W2 O31 W11 7(2) . . . . ?
O36 W5 O10 W12 -35.0(17) . . . . ?
O37 W3 O13 W11 -53.6(16) . . . . ?
O37 W8 O8 W7 47.1(15) . . . . ?
O37 W12 O6 W3 -5.6(8) . . . . ?
O37 W12 O10 W5 -51.0(16) . . . . ?
O37 W12 O12 W2 52.0(15) . . . . ?
O37 P1 O9 W2 -57.0(9) . . . . ?
O37 P1 O9 W9 -179.7(7) . . . . ?
O37 P1 O9 W11 60.5(9) . . . . ?
O37 P1 O17 W1 -179.7(7) . . . . ?
O37 P1 O17 W4 57.6(9) . . . . ?
O37 P1 O17 W6 -59.0(9) . . . . ?
O37 P1 O35 W5 59.3(9) . . . . ?
O37 P1 O35 W7 -60.5(9) . . . . ?
O37 P1 O35 W10 -179.5(7) . . . . ?
O37A W8 O8 W7 18.2(17) . . . . ?
O37A P1 O9A W2 -179(2) . . . . ?
O37A P1 O9A W5 -64(3) . . . . ?
O37A P1 O9A W12 58(3) . . . . ?
O37A P1 O17A W3 -58(3) . . . . ?
O37A P1 O17A W6 64(3) . . . . ?
O37A P1 O17A W11 -177(2) . . . . ?
O37A P1 O35A W1 -58(3) . . . . ?
O37A P1 O35A W9 175(2) . . . . ?
O38 W8 O8 W7 116.5(16) . . . . ?
O38 W12 O6 W3 63.0(10) . . . . ?
O38 W12 O10 W5 -120.6(17) . . . . ?
O38 W12 O12 W2 43(2) . . . . ?
O39 W1 O24 W9 139.1(14) . . . . ?
O39 W1 O32 W10 -137.9(15) . . . . ?
O40 W4 O44 W8 -35.9(14) . . . . ?
O40 W7 O8 W8 40.0(15) . . . . ?
O42 W10 O32 W1 136.2(15) . . . . ?
O42 W10 O47 W9 -138.5(15) . . . . ?
O44 W4 O40 W7 38.5(15) . . . . ?
O44 W8 O8 W7 -39.4(16) . . . . ?
O46 W4 O40 W7 -41(2) . . . . ?
O46 W4 O44 W8 121.8(15) . . . . ?
O46 W6 O14 W11 50(2) . . . . ?
O46 W6 O18 W3 -122.3(16) . . . . ?
O47 W10 O32 W1 35.1(15) . . . . ?
Mn1 N2 C7 N5 -157.5(12) . . . . ?
Mn1 N2 C19 N15 151.9(14) . . . . ?
Mn1 N7 C14 N4 -170.3(11) . . . . ?
Mn1 N7 C21 N10 167.7(15) . . . . ?
Mn1 N18 C3 N11 -178.4(12) 4_566 . . . ?
Mn1 N18 C13 N6 178.9(12) 4_566 . . . ?
N1 C12 C4 C8 0.0 . . . . ?
N1 C12 C4 N6 178.4(11) . . . . ?
C12 N1 C10 C6 0.0 . . . . ?
C12 C4 C8 C6 0.0 . . . . ?
C12 C4 N6 N11 164.1(11) . . . . ?
C12 C4 N6 C13 -23(2) . . . . ?
C4 C8 C6 C10 0.0 . . . . ?
C4 C8 C6 N4 -176.5(11) . . . . ?
C4 N6 N11 C3 174.5(14) . . . . ?
C4 N6 C13 N18 -172.7(15) . . . . ?
C8 C4 N6 N11 -17.4(17) . . . . ?
C8 C4 N6 C13 155.1(15) . . . . ?
C8 C6 C10 N1 0.0 . . . . ?
C8 C6 N4 N10 -175.4(12) . . . . ?
C8 C6 N4 C14 10(2) . . . . ?
C6 N4 N10 C21 -177.7(16) . . . . ?
C6 N4 C14 N7 176.2(15) . . . . ?
C10 N1 C12 C4 0.0 . . . . ?
C10 C6 N4 N10 8.0(18) . . . . ?
C10 C6 N4 C14 -166.2(14) . . . . ?
N4 C6 C10 N1 176.7(10) . . . . ?
N4 N10 C21 N7 3(3) . . . . ?
N5 N15 C19 N2 2(2) . . . . ?
N5 C9 C17 C23 -174.0(11) . . . . ?
N6 C4 C8 C6 -178.4(11) . . . . ?
N6 N11 C3 N18 -1(2) . . . . ?
N9 N16 C1 N8 2(2) . . . . ?
N9 C23 C11 N20 178.8(10) . . . . ?
N10 N4 C14 N7 1(2) . . . . ?
N11 N6 C13 N18 0(2) . . . . ?
N15 N5 C9 C2 -54.0(16) . . . . ?
N15 N5 C9 C17 120.2(13) . . . . ?
N15 N5 C7 N2 2(2) . . . . ?
N16 N9 C23 C17 -155.5(11) . . . . ?
N16 N9 C23 C11 25.8(16) . . . . ?
N16 N9 C22 N8 -2(2) . . . . ?
N20 C2 C9 N5 174.2(11) . . . . ?
N20 C2 C9 C17 0.0 . . . . ?
C2 N20 C11 C23 0.0 . . . . ?
C2 C9 C17 C23 0.0 . . . . ?
C9 N5 N15 C19 -175.3(15) . . . . ?
C9 N5 C7 N2 173.8(15) . . . . ?
C9 C17 C23 N9 -178.7(11) . . . . ?
C9 C17 C23 C11 0.0 . . . . ?
C17 C23 C11 N20 0.0 . . . . ?
C23 N9 N16 C1 178.4(13) . . . . ?
C23 N9 C22 N8 -179.8(14) . . . . ?
C11 N20 C2 C9 0.0 . . . . ?
C1 N8 C22 N9 3(2) . . . . ?
C3 N18 C13 N6 -1(2) . . . . ?
C7 N2 C19 N15 -1(2) . . . . ?
C7 N5 N15 C19 -2(2) . . . . ?
C7 N5 C9 C2 134.8(16) . . . . ?
C7 N5 C9 C17 -51(2) . . . . ?
C13 N6 N11 C3 0.5(18) . . . . ?
C13 N18 C3 N11 2(2) . . . . ?
C14 N4 N10 C21 -2(2) . . . . ?
C14 N7 C21 N10 -2(3) . . . . ?
C19 N2 C7 N5 -1(2) . . . . ?
C21 N7 C14 N4 0(2) . . . . ?
C22 N8 C1 N16 -3(2) . . . . ?
C22 N9 N16 C1 0.2(18) . . . . ?
C22 N9 C23 C17 22(2) . . . . ?
C22 N9 C23 C11 -156.5(14) . . . . ?
